data_4068601
loop_
_publ_author_name
'Whited, Matthew T.'
'Grubbs, Robert H.'

_publ_section_title
;
 Elucidation of Heterocumulene Activation by a Nucleophilic-at-Metal
 Iridium(I) Carbene
;
_journal_issue 1
_journal_name_full Organometallics
_journal_page_first 161
_journal_paper_doi 10.1021/om8009766
_journal_volume 28
_journal_year 2009
_chemical_formula_sum 'C27 H40 Ir N P2 S'
_chemical_formula_weight 664.80
_chemical_name_systematic
;
 ?
;
_space_group_IT_number 7
_symmetry_cell_setting monoclinic
_symmetry_space_group_name_Hall 'P -2yac'
_symmetry_space_group_name_H-M 'P 1 n 1'
_atom_sites_solution_hydrogens geom
_atom_sites_solution_primary direct
_atom_sites_solution_secondary difmap
_audit_creation_method SHELXL-97
_cell_angle_alpha 90.00
_cell_angle_beta 113.660(5)
_cell_angle_gamma 90.00
_cell_formula_units_Z 4
_cell_length_a 13.8273(10)
_cell_length_b 13.4512(9)
_cell_length_c 16.6229(12)
_cell_measurement_reflns_used 9694
_cell_measurement_temperature 296(2)
_cell_measurement_theta_max 39.12
_cell_measurement_theta_min 2.21
_cell_volume 2831.9(4)
_computing_cell_refinement 'Bruker SMART'
_computing_data_collection 'Bruker SMART'
_computing_data_reduction 'Bruker SAINT'
_computing_molecular_graphics 'Bruker SHELXTL'
_computing_publication_material 'Bruker SHELXTL'
_computing_structure_refinement 'SHELXL-97 (Sheldrick, 1997)'
_computing_structure_solution 'SHELXS-97 (Sheldrick, 1990)'
_diffrn_ambient_temperature 296(2)
_diffrn_measured_fraction_theta_full 0.995
_diffrn_measured_fraction_theta_max 0.984
_diffrn_measurement_device_type 'CCD area detector'
_diffrn_measurement_method 'phi and omega scans'
_diffrn_radiation_monochromator graphite
_diffrn_radiation_source 'fine-focus sealed tube'
_diffrn_radiation_type MoK\a
_diffrn_radiation_wavelength 0.71073
_diffrn_reflns_av_R_equivalents 0.0627
_diffrn_reflns_av_sigmaI/netI 0.0769
_diffrn_reflns_limit_h_max 24
_diffrn_reflns_limit_h_min -24
_diffrn_reflns_limit_k_max 23
_diffrn_reflns_limit_k_min -24
_diffrn_reflns_limit_l_max 29
_diffrn_reflns_limit_l_min -29
_diffrn_reflns_number 110694
_diffrn_reflns_theta_full 38.17
_diffrn_reflns_theta_max 39.58
_diffrn_reflns_theta_min 2.02
_exptl_absorpt_coefficient_mu 4.916
_exptl_absorpt_correction_T_max 0.582
_exptl_absorpt_correction_T_min 0.375
_exptl_absorpt_correction_type multi-scan
_exptl_absorpt_process_details 'Bruker SADABS'
_exptl_crystal_colour orange
_exptl_crystal_density_diffrn 1.559
_exptl_crystal_density_method 'not measured'
_exptl_crystal_description block
_exptl_crystal_F_000 1328
_exptl_crystal_size_max 0.33
_exptl_crystal_size_mid 0.13
_exptl_crystal_size_min 0.11
_refine_diff_density_max 25.955
_refine_diff_density_min -15.160
_refine_diff_density_rms 0.507
_refine_ls_abs_structure_details 'Flack (1983), 12584 Friedel pairs'
_refine_ls_abs_structure_Flack 0.065(13)
_refine_ls_extinction_method none
_refine_ls_goodness_of_fit_ref 1.055
_refine_ls_hydrogen_treatment constr
_refine_ls_matrix_type full
_refine_ls_number_parameters 597
_refine_ls_number_reflns 29430
_refine_ls_number_restraints 50
_refine_ls_restrained_S_all 1.055
_refine_ls_R_factor_all 0.1287
_refine_ls_R_factor_gt 0.1060
_refine_ls_shift/su_max 0.003
_refine_ls_shift/su_mean 0.000
_refine_ls_structure_factor_coef Fsqd
_refine_ls_weighting_details 'calc w=1/[\s^2^(Fo^2^)+(0.1330P)^2^+94.3564P] where P=(Fo^2^+2Fc^2^)/3'
_refine_ls_weighting_scheme calc
_refine_ls_wR_factor_gt 0.2813
_refine_ls_wR_factor_ref 0.2971
_reflns_number_gt 23242
_reflns_number_total 29430
_reflns_threshold_expression >2sigma(I)
_cod_data_source_file om8009766_si_002.cif
_cod_data_source_block mtw81abs
_cod_depositor_comments
;
The following automatic conversions were performed:

'_symmetry_cell_setting' value 'Monoclinic' changed to 'monoclinic'
according to /home/saulius/struct/CIF-dictionaries/cif_core.dic
dictionary named 'cif_core.dic' version 2.4.2 from 2011-04-26.

Automatic conversion script
Id: cif_fix_values 1715 2011-07-08 13:25:40Z adriana 
;
_cod_original_sg_symbol_H-M Pn
_cod_database_code 4068601

loop_
_symmetry_equiv_pos_as_xyz
'x, y, z'
'x+1/2, -y, z+1/2'

loop_
_atom_site_label
_atom_site_type_symbol
_atom_site_fract_x
_atom_site_fract_y
_atom_site_fract_z
_atom_site_U_iso_or_equiv
_atom_site_adp_type
_atom_site_occupancy
_atom_site_symmetry_multiplicity
_atom_site_calc_flag
_atom_site_refinement_flags
Ir1 Ir 0.27857(3) 0.87269(3) 0.19190(3) 0.02119(10) Uani 1 1 d .
P1 P 0.3336(3) 0.71614(19) 0.2464(2) 0.0193(5) Uani 1 1 d .
P2 P 0.2637(3) 1.02621(19) 0.1284(2) 0.0184(5) Uani 1 1 d .
N1 N 0.4181(9) 0.8720(6) 0.1774(8) 0.0188(18) Uani 1 1 d U
S1 S 0.0772(5) 0.9068(5) 0.2580(5) 0.0542(15) Uani 1 1 d .
C1 C 0.5001(10) 0.8099(8) 0.2317(9) 0.021(2) Uani 1 1 d .
C2 C 0.6079(10) 0.8299(10) 0.2597(10) 0.024(2) Uani 1 1 d .
H2 H 0.6288 0.8888 0.2421 0.029 Uiso 1 1 calc R
C3 C 0.6846(12) 0.7646(12) 0.3129(11) 0.031(3) Uani 1 1 d .
H3 H 0.7556 0.7797 0.3294 0.037 Uiso 1 1 calc R
C4 C 0.6552(13) 0.6747(13) 0.3426(11) 0.033(3) Uani 1 1 d .
C5 C 0.5478(11) 0.6611(10) 0.3195(11) 0.027(2) Uani 1 1 d .
H5 H 0.5267 0.6063 0.3426 0.032 Uiso 1 1 calc R
C6 C 0.4718(11) 0.7225(9) 0.2656(10) 0.024(2) Uani 1 1 d .
C7 C 0.7380(17) 0.6085(18) 0.4039(17) 0.052(6) Uani 1 1 d .
H7A H 0.7953 0.6032 0.3854 0.079 Uiso 1 1 calc R
H7B H 0.7087 0.5438 0.4038 0.079 Uiso 1 1 calc R
H7C H 0.7636 0.6358 0.4621 0.079 Uiso 1 1 calc R
C8 C 0.4376(9) 0.9399(8) 0.1204(8) 0.0176(17) Uani 1 1 d .
C9 C 0.5121(11) 0.9270(9) 0.0823(10) 0.025(2) Uani 1 1 d .
H9 H 0.5533 0.8698 0.0944 0.030 Uiso 1 1 calc R
C10 C 0.5238(13) 0.9974(12) 0.0282(11) 0.030(3) Uani 1 1 d .
H10 H 0.5749 0.9878 0.0059 0.036 Uiso 1 1 calc R
C11 C 0.4620(12) 1.0842(12) 0.0044(10) 0.028(3) Uani 1 1 d .
C12 C 0.3887(11) 1.0946(11) 0.0394(10) 0.026(2) Uani 1 1 d .
H12 H 0.3472 1.1516 0.0261 0.031 Uiso 1 1 calc R
C13 C 0.3733(10) 1.0234(7) 0.0943(9) 0.0197(19) Uani 1 1 d .
C14 C 0.4842(18) 1.165(2) -0.0501(16) 0.057(7) Uani 1 1 d .
H14A H 0.4187 1.1882 -0.0940 0.086 Uiso 1 1 calc R
H14B H 0.5272 1.1380 -0.0780 0.086 Uiso 1 1 calc R
H14C H 0.5206 1.2189 -0.0126 0.086 Uiso 1 1 calc R
C15 C 0.3318(14) 0.6768(11) 0.3525(11) 0.031(3) Uani 1 1 d .
H15 H 0.3737 0.6158 0.3718 0.038 Uiso 1 1 calc R
C16 C 0.2195(18) 0.6553(15) 0.3430(19) 0.051(5) Uani 1 1 d .
H16A H 0.2205 0.6351 0.3987 0.077 Uiso 1 1 calc R
H16B H 0.1899 0.6030 0.3009 0.077 Uiso 1 1 calc R
H16C H 0.1773 0.7142 0.3233 0.077 Uiso 1 1 calc R
C17 C 0.3841(17) 0.7592(13) 0.4213(13) 0.042(4) Uani 1 1 d .
H17A H 0.3363 0.8142 0.4106 0.063 Uiso 1 1 calc R
H17B H 0.4478 0.7811 0.4169 0.063 Uiso 1 1 calc R
H17C H 0.4005 0.7333 0.4792 0.063 Uiso 1 1 calc R
C18 C 0.2723(12) 0.6114(9) 0.1694(8) 0.024(2) Uani 1 1 d U
H18 H 0.1964 0.6093 0.1553 0.029 Uiso 1 1 calc R
C19 C 0.3170(14) 0.5184(15) 0.2012(15) 0.045(5) Uani 1 1 d .
H19A H 0.2971 0.4719 0.1534 0.067 Uiso 1 1 calc R
H19B H 0.2922 0.4953 0.2441 0.067 Uiso 1 1 calc R
H19C H 0.3926 0.5244 0.2277 0.067 Uiso 1 1 calc R
C20 C 0.2906(16) 0.6336(12) 0.0831(12) 0.037(3) Uani 1 1 d .
H20A H 0.3598 0.6115 0.0908 0.055 Uiso 1 1 calc R
H20B H 0.2846 0.7038 0.0716 0.055 Uiso 1 1 calc R
H20C H 0.2385 0.5991 0.0344 0.055 Uiso 1 1 calc R
C21 C 0.2831(14) 1.1312(8) 0.2016(11) 0.027(3) Uani 1 1 d .
H21 H 0.2254 1.1262 0.2213 0.033 Uiso 1 1 calc R
C22 C 0.3811(17) 1.1145(14) 0.2829(15) 0.045(5) Uani 1 1 d .
H22A H 0.4371 1.0928 0.2669 0.068 Uiso 1 1 calc R
H22B H 0.3679 1.0646 0.3185 0.068 Uiso 1 1 calc R
H22C H 0.4012 1.1755 0.3154 0.068 Uiso 1 1 calc R
C23 C 0.2731(14) 1.2330(8) 0.1641(10) 0.030(3) Uani 1 1 d U
H23A H 0.3213 1.2768 0.2072 0.045 Uiso 1 1 calc R
H23B H 0.2022 1.2564 0.1478 0.045 Uiso 1 1 calc R
H23C H 0.2894 1.2314 0.1132 0.045 Uiso 1 1 calc R
C24 C 0.1474(12) 1.0489(13) 0.0294(11) 0.032(3) Uani 1 1 d .
H24 H 0.1567 1.1146 0.0080 0.039 Uiso 1 1 calc R
C25 C 0.0498(17) 1.0557(19) 0.0499(17) 0.049(5) Uani 1 1 d U
H25A H -0.0098 1.0755 -0.0019 0.074 Uiso 1 1 calc R
H25B H 0.0615 1.1040 0.0955 0.074 Uiso 1 1 calc R
H25C H 0.0360 0.9920 0.0692 0.074 Uiso 1 1 calc R
C26 C 0.142(2) 0.9743(19) -0.0417(15) 0.060(7) Uani 1 1 d .
H26A H 0.0787 0.9358 -0.0586 0.090 Uiso 1 1 calc R
H26B H 0.2024 0.9308 -0.0191 0.090 Uiso 1 1 calc R
H26C H 0.1427 1.0094 -0.0919 0.090 Uiso 1 1 calc R
C27 C 0.1660(11) 0.8873(11) 0.2212(11) 0.026(2) Uani 1 1 d U
Ir2 Ir 0.25963(3) 0.61551(3) 0.65546(3) 0.01839(8) Uani 1 1 d .
P3 P 0.2733(3) 0.4557(2) 0.6124(2) 0.0193(5) Uani 1 1 d .
P4 P 0.3056(3) 0.7693(2) 0.7187(2) 0.0193(5) Uani 1 1 d .
N2 N 0.4112(10) 0.6199(7) 0.6595(8) 0.0208(18) Uani 1 1 d .
S2 S 0.0021(4) 0.6161(4) 0.6210(6) 0.0612(19) Uani 1 1 d .
C28 C 0.4396(10) 0.5557(8) 0.6056(8) 0.0193(18) Uani 1 1 d .
C29 C 0.5160(11) 0.5747(9) 0.5760(8) 0.022(2) Uani 1 1 d .
H29 H 0.5561 0.6323 0.5946 0.027 Uiso 1 1 calc R
C30 C 0.5369(13) 0.5094(13) 0.5176(10) 0.031(3) Uani 1 1 d .
H30 H 0.5899 0.5252 0.4987 0.037 Uiso 1 1 calc R
C31 C 0.4791(12) 0.4220(12) 0.4880(11) 0.030(3) Uani 1 1 d .
C32 C 0.3983(12) 0.4056(11) 0.5154(10) 0.027(2) Uani 1 1 d .
H32 H 0.3554 0.3501 0.4943 0.032 Uiso 1 1 calc R
C33 C 0.3784(11) 0.4696(8) 0.5740(8) 0.022(2) Uani 1 1 d .
C34 C 0.5007(18) 0.3526(17) 0.4253(14) 0.046(5) Uani 1 1 d .
H34A H 0.5563 0.3795 0.4112 0.070 Uiso 1 1 calc R
H34B H 0.4379 0.3456 0.3725 0.070 Uiso 1 1 calc R
H34C H 0.5216 0.2886 0.4524 0.070 Uiso 1 1 calc R
C35 C 0.4860(10) 0.6820(8) 0.7206(8) 0.0202(19) Uani 1 1 d .
C36 C 0.5984(10) 0.6686(9) 0.7557(10) 0.022(2) Uani 1 1 d U
H36 H 0.6264 0.6170 0.7346 0.027 Uiso 1 1 calc R
C37 C 0.6645(11) 0.7291(11) 0.8188(9) 0.025(2) Uani 1 1 d .
H37 H 0.7369 0.7180 0.8400 0.030 Uiso 1 1 calc R
C38 C 0.6266(13) 0.8089(11) 0.8533(9) 0.028(3) Uani 1 1 d .
C39 C 0.5195(11) 0.8242(12) 0.8207(11) 0.031(3) Uani 1 1 d .
H39 H 0.4932 0.8773 0.8416 0.037 Uiso 1 1 calc R
C40 C 0.4495(10) 0.7622(8) 0.7571(9) 0.022(2) Uani 1 1 d .
C41 C 0.7044(16) 0.8713(16) 0.9233(13) 0.045(5) Uani 1 1 d .
H41A H 0.6958 0.9396 0.9050 0.068 Uiso 1 1 calc R
H41B H 0.7746 0.8498 0.9339 0.068 Uiso 1 1 calc R
H41C H 0.6929 0.8648 0.9764 0.068 Uiso 1 1 calc R
C42 C 0.3206(18) 0.3660(10) 0.7068(9) 0.040(5) Uani 1 1 d .
H42 H 0.2659 0.3578 0.7297 0.048 Uiso 1 1 calc R
C43 C 0.345(2) 0.2652(13) 0.6771(13) 0.052(6) Uani 1 1 d .
H43A H 0.3911 0.2745 0.6469 0.079 Uiso 1 1 calc R
H43B H 0.2810 0.2343 0.6384 0.079 Uiso 1 1 calc R
H43C H 0.3797 0.2235 0.7275 0.079 Uiso 1 1 calc R
C44 C 0.4222(15) 0.4130(15) 0.7799(11) 0.041(4) Uani 1 1 d .
H44A H 0.4414 0.3757 0.8333 0.061 Uiso 1 1 calc R
H44B H 0.4079 0.4807 0.7901 0.061 Uiso 1 1 calc R
H44C H 0.4792 0.4114 0.7609 0.061 Uiso 1 1 calc R
C45 C 0.1638(13) 0.3895(10) 0.5301(10) 0.030(3) Uani 1 1 d .
H45 H 0.1921 0.3307 0.5122 0.036 Uiso 1 1 calc R
C46 C 0.0857(14) 0.3545(13) 0.5679(11) 0.035(3) Uani 1 1 d .
H46A H 0.0432 0.4096 0.5710 0.052 Uiso 1 1 calc R
H46B H 0.1238 0.3281 0.6257 0.052 Uiso 1 1 calc R
H46C H 0.0411 0.3038 0.5308 0.052 Uiso 1 1 calc R
C47 C 0.1113(13) 0.4561(11) 0.4492(10) 0.031(3) Uani 1 1 d .
H47A H 0.0526 0.4217 0.4061 0.046 Uiso 1 1 calc R
H47B H 0.1617 0.4722 0.4249 0.046 Uiso 1 1 calc R
H47C H 0.0868 0.5162 0.4661 0.046 Uiso 1 1 calc R
C48 C 0.2802(13) 0.7906(15) 0.8185(10) 0.034(3) Uani 1 1 d .
H48 H 0.3229 0.8471 0.8506 0.041 Uiso 1 1 calc R
C49 C 0.308(2) 0.705(2) 0.8753(15) 0.061(7) Uani 1 1 d .
H49A H 0.3034 0.7210 0.9298 0.092 Uiso 1 1 calc R
H49B H 0.3793 0.6851 0.8865 0.092 Uiso 1 1 calc R
H49C H 0.2609 0.6511 0.8474 0.092 Uiso 1 1 calc R
C50 C 0.1640(16) 0.8147(19) 0.7943(15) 0.049(5) Uani 1 1 d .
H50A H 0.1223 0.7560 0.7720 0.073 Uiso 1 1 calc R
H50B H 0.1418 0.8656 0.7502 0.073 Uiso 1 1 calc R
H50C H 0.1549 0.8376 0.8455 0.073 Uiso 1 1 calc R
C51 C 0.2635(14) 0.8797(7) 0.6493(12) 0.025(2) Uani 1 1 d U
H51 H 0.1864 0.8822 0.6285 0.030 Uiso 1 1 calc R
C52 C 0.287(2) 0.8641(14) 0.5680(15) 0.049(5) Uani 1 1 d .
H52A H 0.2757 0.9253 0.5358 0.073 Uiso 1 1 calc R
H52B H 0.2402 0.8140 0.5314 0.073 Uiso 1 1 calc R
H52C H 0.3586 0.8431 0.5854 0.073 Uiso 1 1 calc R
C53 C 0.305(3) 0.975(2) 0.703(2) 0.073(8) Uani 1 1 d U
H53A H 0.2465 1.0171 0.6967 0.109 Uiso 1 1 calc R
H53B H 0.3508 1.0088 0.6811 0.109 Uiso 1 1 calc R
H53C H 0.3433 0.9580 0.7633 0.109 Uiso 1 1 calc R
C54 C 0.1205(13) 0.6156(8) 0.6390(14) 0.030(3) Uani 1 1 d .

loop_
_atom_site_aniso_label
_atom_site_aniso_U_11
_atom_site_aniso_U_22
_atom_site_aniso_U_33
_atom_site_aniso_U_23
_atom_site_aniso_U_13
_atom_site_aniso_U_12
Ir1 0.01584(17) 0.00671(10) 0.0464(3) 0.00316(14) 0.01809(18) 0.00049(12)
P1 0.0168(12) 0.0062(8) 0.0377(16) 0.0020(9) 0.0138(12) -0.0007(7)
P2 0.0216(13) 0.0057(8) 0.0330(14) 0.0020(8) 0.0162(12) 0.0000(8)
N1 0.021(4) 0.005(2) 0.036(5) 0.004(3) 0.018(4) 0.003(2)
S1 0.043(3) 0.048(3) 0.089(4) 0.021(3) 0.045(3) 0.013(2)
C1 0.016(5) 0.014(4) 0.032(6) -0.004(3) 0.009(4) 0.000(3)
C2 0.012(4) 0.026(5) 0.036(6) -0.001(4) 0.011(4) 0.002(4)
C3 0.020(6) 0.032(6) 0.035(7) -0.005(5) 0.006(5) 0.002(5)
C4 0.028(7) 0.041(7) 0.042(8) 0.017(6) 0.026(6) 0.019(6)
C5 0.017(5) 0.025(5) 0.042(7) 0.007(5) 0.017(5) 0.005(4)
C6 0.019(5) 0.016(4) 0.035(6) 0.000(4) 0.010(5) 0.001(3)
C7 0.032(9) 0.056(12) 0.066(13) 0.031(10) 0.016(9) 0.016(8)
C8 0.015(4) 0.016(4) 0.028(5) -0.004(3) 0.014(4) -0.003(3)
C9 0.020(5) 0.019(4) 0.040(7) -0.005(4) 0.017(5) -0.001(4)
C10 0.025(6) 0.037(7) 0.034(7) -0.009(5) 0.017(6) -0.001(5)
C11 0.022(6) 0.038(7) 0.027(6) 0.013(5) 0.015(5) 0.007(5)
C12 0.019(5) 0.029(5) 0.036(6) 0.001(5) 0.019(5) 0.001(4)
C13 0.021(5) 0.012(3) 0.032(5) -0.002(3) 0.017(4) 0.000(3)
C14 0.035(10) 0.091(18) 0.048(11) 0.033(12) 0.019(9) 0.002(10)
C15 0.035(8) 0.025(5) 0.033(7) 0.006(5) 0.014(6) 0.002(5)
C16 0.048(12) 0.038(9) 0.085(16) 0.019(10) 0.044(12) 0.002(8)
C17 0.049(11) 0.031(7) 0.044(9) -0.001(6) 0.017(8) 0.013(7)
C18 0.027(4) 0.015(3) 0.030(5) -0.006(3) 0.010(4) 0.007(3)
C19 0.022(7) 0.050(10) 0.063(12) -0.033(9) 0.019(8) -0.016(7)
C20 0.042(9) 0.026(6) 0.039(8) -0.007(5) 0.013(7) 0.002(6)
C21 0.032(6) 0.009(3) 0.046(8) 0.000(4) 0.020(6) -0.001(4)
C22 0.041(10) 0.039(8) 0.056(11) -0.026(8) 0.018(9) -0.002(7)
C23 0.046(5) 0.012(3) 0.034(4) -0.005(3) 0.017(4) 0.007(3)
C24 0.018(6) 0.040(7) 0.037(7) 0.001(6) 0.009(5) -0.007(5)
C25 0.033(7) 0.061(9) 0.056(8) 0.015(7) 0.020(6) 0.003(6)
C26 0.055(14) 0.056(13) 0.040(10) -0.013(9) -0.010(9) -0.002(10)
C27 0.014(4) 0.027(5) 0.044(6) 0.002(4) 0.018(4) 0.000(4)
Ir2 0.01644(18) 0.01261(12) 0.02679(17) 0.00258(14) 0.00939(14) 0.00046(13)
P3 0.0180(13) 0.0148(10) 0.0263(14) -0.0018(9) 0.0103(11) -0.0041(9)
P4 0.0182(13) 0.0166(11) 0.0202(12) -0.0025(9) 0.0048(10) 0.0033(9)
N2 0.022(5) 0.014(3) 0.027(5) 0.001(3) 0.010(4) -0.007(3)
S2 0.024(2) 0.046(2) 0.117(6) -0.027(3) 0.032(3) -0.0024(17)
C28 0.021(5) 0.015(4) 0.023(5) -0.001(3) 0.009(4) 0.001(3)
C29 0.029(6) 0.018(4) 0.020(5) -0.001(3) 0.010(4) -0.004(4)
C30 0.025(6) 0.045(8) 0.026(6) -0.010(5) 0.013(5) -0.006(5)
C31 0.018(5) 0.034(6) 0.038(7) -0.016(5) 0.010(5) 0.005(5)
C32 0.024(6) 0.029(6) 0.031(6) -0.015(5) 0.015(5) -0.010(4)
C33 0.026(6) 0.017(4) 0.024(5) -0.005(3) 0.012(4) -0.005(4)
C34 0.044(11) 0.054(11) 0.048(10) -0.022(8) 0.025(9) -0.003(8)
C35 0.021(5) 0.012(3) 0.028(5) 0.003(3) 0.010(4) 0.000(3)
C36 0.014(4) 0.022(4) 0.037(5) 0.003(4) 0.015(4) 0.000(3)
C37 0.018(5) 0.032(6) 0.025(5) -0.001(4) 0.009(4) 0.004(4)
C38 0.032(7) 0.030(6) 0.021(5) -0.009(4) 0.008(5) 0.002(5)
C39 0.017(5) 0.034(6) 0.040(7) -0.016(6) 0.011(5) 0.005(4)
C40 0.018(5) 0.017(4) 0.027(5) 0.000(3) 0.004(4) 0.001(3)
C41 0.032(9) 0.052(11) 0.038(9) -0.012(7) -0.001(7) 0.007(7)
C42 0.069(13) 0.021(5) 0.016(5) 0.005(4) 0.002(6) -0.010(6)
C43 0.076(16) 0.023(6) 0.039(9) 0.004(6) 0.003(9) 0.014(8)
C44 0.033(8) 0.046(9) 0.027(7) 0.011(6) -0.006(6) -0.003(7)
C45 0.030(7) 0.020(5) 0.027(6) -0.002(4) -0.003(5) -0.001(4)
C46 0.030(7) 0.036(7) 0.030(7) 0.000(5) 0.003(6) -0.012(6)
C47 0.031(7) 0.028(6) 0.028(6) 0.007(5) 0.006(5) 0.004(5)
C48 0.021(6) 0.054(9) 0.027(6) -0.015(6) 0.009(5) -0.005(6)
C49 0.063(16) 0.088(19) 0.035(9) 0.013(11) 0.022(10) 0.016(14)
C50 0.029(8) 0.073(14) 0.052(11) -0.030(10) 0.025(8) -0.008(8)
C51 0.025(5) 0.008(3) 0.044(6) 0.003(4) 0.015(4) 0.005(4)
C52 0.070(15) 0.033(8) 0.052(11) 0.019(7) 0.033(11) 0.011(8)
C53 0.074(11) 0.069(10) 0.073(11) -0.019(8) 0.027(8) -0.009(8)
C54 0.024(6) 0.010(4) 0.058(10) -0.007(4) 0.019(7) -0.006(3)

loop_
_atom_type_symbol
_atom_type_description
_atom_type_scat_dispersion_real
_atom_type_scat_dispersion_imag
_atom_type_scat_source
C C 0.0033 0.0016 'International Tables Vol C Tables 4.2.6.8 and 6.1.1.4'
H H 0.0000 0.0000 'International Tables Vol C Tables 4.2.6.8 and 6.1.1.4'
N N 0.0061 0.0033 'International Tables Vol C Tables 4.2.6.8 and 6.1.1.4'
P P 0.1023 0.0942 'International Tables Vol C Tables 4.2.6.8 and 6.1.1.4'
S S 0.1246 0.1234 'International Tables Vol C Tables 4.2.6.8 and 6.1.1.4'
Ir Ir -1.4442 7.9887 'International Tables Vol C Tables 4.2.6.8 and 6.1.1.4'

loop_
_geom_angle_atom_site_label_1
_geom_angle_atom_site_label_2
_geom_angle_atom_site_label_3
_geom_angle
C27 Ir1 N1 170.0(6)
C27 Ir1 P2 95.6(5)
N1 Ir1 P2 82.2(2)
C27 Ir1 P1 100.2(5)
N1 Ir1 P1 82.1(2)
P2 Ir1 P1 164.17(11)
C6 P1 C15 105.2(7)
C6 P1 C18 108.4(7)
C15 P1 C18 105.1(7)
C6 P1 Ir1 100.7(4)
C15 P1 Ir1 120.6(5)
C18 P1 Ir1 115.8(4)
C24 P2 C21 108.6(8)
C24 P2 C13 105.5(7)
C21 P2 C13 107.9(7)
C24 P2 Ir1 117.0(5)
C21 P2 Ir1 115.6(5)
C13 P2 Ir1 101.1(4)
C1 N1 C8 119.5(11)
C1 N1 Ir1 118.9(8)
C8 N1 Ir1 121.3(8)
C2 C1 N1 125.2(11)
C2 C1 C6 116.9(12)
N1 C1 C6 117.8(11)
C3 C2 C1 122.0(13)
C3 C2 H2 119.0
C1 C2 H2 119.0
C2 C3 C4 120.4(14)
C2 C3 H3 119.8
C4 C3 H3 119.8
C5 C4 C3 116.0(13)
C5 C4 C7 123.7(16)
C3 C4 C7 119.9(16)
C6 C5 C4 124.1(13)
C6 C5 H5 117.9
C4 C5 H5 117.9
C5 C6 C1 120.2(12)
C5 C6 P1 124.8(11)
C1 C6 P1 114.0(9)
C4 C7 H7A 109.5
C4 C7 H7B 109.5
H7A C7 H7B 109.5
C4 C7 H7C 109.5
H7A C7 H7C 109.5
H7B C7 H7C 109.5
C13 C8 N1 117.4(10)
C13 C8 C9 116.5(11)
N1 C8 C9 125.8(11)
C10 C9 C8 120.6(12)
C10 C9 H9 119.7
C8 C9 H9 119.7
C9 C10 C11 123.0(13)
C9 C10 H10 118.5
C11 C10 H10 118.5
C12 C11 C10 116.0(13)
C12 C11 C14 122.9(16)
C10 C11 C14 120.9(15)
C11 C12 C13 122.8(13)
C11 C12 H12 118.6
C13 C12 H12 118.6
C8 C13 C12 120.8(11)
C8 C13 P2 115.3(8)
C12 C13 P2 123.6(9)
C11 C14 H14A 109.5
C11 C14 H14B 109.5
H14A C14 H14B 109.5
C11 C14 H14C 109.5
H14A C14 H14C 109.5
H14B C14 H14C 109.5
C16 C15 C17 111.5(17)
C16 C15 P1 111.0(14)
C17 C15 P1 108.6(12)
C16 C15 H15 108.6
C17 C15 H15 108.6
P1 C15 H15 108.6
C15 C16 H16A 109.5
C15 C16 H16B 109.5
H16A C16 H16B 109.5
C15 C16 H16C 109.5
H16A C16 H16C 109.5
H16B C16 H16C 109.5
C15 C17 H17A 109.5
C15 C17 H17B 109.5
H17A C17 H17B 109.5
C15 C17 H17C 109.5
H17A C17 H17C 109.5
H17B C17 H17C 109.5
C19 C18 C20 107.7(13)
C19 C18 P1 114.0(11)
C20 C18 P1 106.6(10)
C19 C18 H18 109.5
C20 C18 H18 109.5
P1 C18 H18 109.5
C18 C19 H19A 109.5
C18 C19 H19B 109.5
H19A C19 H19B 109.5
C18 C19 H19C 109.5
H19A C19 H19C 109.5
H19B C19 H19C 109.5
C18 C20 H20A 109.5
C18 C20 H20B 109.5
H20A C20 H20B 109.5
C18 C20 H20C 109.5
H20A C20 H20C 109.5
H20B C20 H20C 109.5
C23 C21 C22 114.4(14)
C23 C21 P2 118.2(12)
C22 C21 P2 109.0(10)
C23 C21 H21 104.5
C22 C21 H21 104.5
P2 C21 H21 104.5
C21 C22 H22A 109.5
C21 C22 H22B 109.5
H22A C22 H22B 109.5
C21 C22 H22C 109.5
H22A C22 H22C 109.5
H22B C22 H22C 109.5
C21 C23 H23A 109.5
C21 C23 H23B 109.5
H23A C23 H23B 109.5
C21 C23 H23C 109.5
H23A C23 H23C 109.5
H23B C23 H23C 109.5
C25 C24 C26 116.3(18)
C25 C24 P2 110.5(13)
C26 C24 P2 110.0(14)
C25 C24 H24 106.5
C26 C24 H24 106.5
P2 C24 H24 106.5
C24 C25 H25A 109.5
C24 C25 H25B 109.5
H25A C25 H25B 109.5
C24 C25 H25C 109.5
H25A C25 H25C 109.5
H25B C25 H25C 109.5
C24 C26 H26A 109.5
C24 C26 H26B 109.5
H26A C26 H26B 109.5
C24 C26 H26C 109.5
H26A C26 H26C 109.5
H26B C26 H26C 109.5
S1 C27 Ir1 172.8(12)
C54 Ir2 N2 173.6(8)
C54 Ir2 P4 98.6(4)
N2 Ir2 P4 82.4(3)
C54 Ir2 P3 99.6(4)
N2 Ir2 P3 80.1(3)
P4 Ir2 P3 160.96(12)
C45 P3 C33 109.2(7)
C45 P3 C42 102.7(7)
C33 P3 C42 107.5(9)
C45 P3 Ir2 123.1(5)
C33 P3 Ir2 101.0(4)
C42 P3 Ir2 112.7(5)
C51 P4 C40 106.8(7)
C51 P4 C48 108.3(8)
C40 P4 C48 105.4(7)
C51 P4 Ir2 119.0(5)
C40 P4 Ir2 100.1(4)
C48 P4 Ir2 115.7(6)
C35 N2 C28 120.9(12)
C35 N2 Ir2 119.0(9)
C28 N2 Ir2 119.9(8)
C29 C28 C33 117.3(11)
C29 C28 N2 124.8(11)
C33 C28 N2 117.6(11)
C28 C29 C30 122.1(12)
C28 C29 H29 118.9
C30 C29 H29 118.9
C31 C30 C29 121.1(14)
C31 C30 H30 119.5
C29 C30 H30 119.5
C32 C31 C30 116.3(12)
C32 C31 C34 122.5(15)
C30 C31 C34 121.2(16)
C31 C32 C33 122.5(12)
C31 C32 H32 118.7
C33 C32 H32 118.7
C28 C33 C32 120.5(12)
C28 C33 P3 113.6(9)
C32 C33 P3 125.9(9)
C31 C34 H34A 109.5
C31 C34 H34B 109.5
H34A C34 H34B 109.5
C31 C34 H34C 109.5
H34A C34 H34C 109.5
H34B C34 H34C 109.5
N2 C35 C40 118.4(11)
N2 C35 C36 125.8(11)
C40 C35 C36 115.6(11)
C37 C36 C35 121.7(12)
C37 C36 H36 119.2
C35 C36 H36 119.2
C36 C37 C38 121.7(13)
C36 C37 H37 119.2
C38 C37 H37 119.2
C39 C38 C37 118.1(13)
C39 C38 C41 123.4(14)
C37 C38 C41 118.5(15)
C38 C39 C40 121.5(12)
C38 C39 H39 119.2
C40 C39 H39 119.2
C39 C40 C35 121.3(12)
C39 C40 P4 124.2(10)
C35 C40 P4 114.3(9)
C38 C41 H41A 109.5
C38 C41 H41B 109.5
H41A C41 H41B 109.5
C38 C41 H41C 109.5
H41A C41 H41C 109.5
H41B C41 H41C 109.5
C43 C42 C44 111.0(19)
C43 C42 P3 110.4(12)
C44 C42 P3 106.9(10)
C43 C42 H42 109.5
C44 C42 H42 109.5
P3 C42 H42 109.5
C42 C43 H43A 109.5
C42 C43 H43B 109.5
H43A C43 H43B 109.5
C42 C43 H43C 109.5
H43A C43 H43C 109.5
H43B C43 H43C 109.5
C42 C44 H44A 109.5
C42 C44 H44B 109.5
H44A C44 H44B 109.5
C42 C44 H44C 109.5
H44A C44 H44C 109.5
H44B C44 H44C 109.5
C46 C45 C47 112.2(14)
C46 C45 P3 110.8(11)
C47 C45 P3 109.4(10)
C46 C45 H45 108.1
C47 C45 H45 108.1
P3 C45 H45 108.1
C45 C46 H46A 109.5
C45 C46 H46B 109.5
H46A C46 H46B 109.5
C45 C46 H46C 109.5
H46A C46 H46C 109.5
H46B C46 H46C 109.5
C45 C47 H47A 109.5
C45 C47 H47B 109.5
H47A C47 H47B 109.5
C45 C47 H47C 109.5
H47A C47 H47C 109.5
H47B C47 H47C 109.5
C49 C48 C50 109(2)
C49 C48 P4 111.4(15)
C50 C48 P4 110.8(12)
C49 C48 H48 108.6
C50 C48 H48 108.6
P4 C48 H48 108.6
C48 C49 H49A 109.5
C48 C49 H49B 109.5
H49A C49 H49B 109.5
C48 C49 H49C 109.5
H49A C49 H49C 109.5
H49B C49 H49C 109.5
C48 C50 H50A 109.5
C48 C50 H50B 109.5
H50A C50 H50B 109.5
C48 C50 H50C 109.5
H50A C50 H50C 109.5
H50B C50 H50C 109.5
C52 C51 C53 117.8(19)
C52 C51 P4 108.7(9)
C53 C51 P4 111.3(18)
C52 C51 H51 106.1
C53 C51 H51 106.1
P4 C51 H51 106.1
C51 C52 H52A 109.5
C51 C52 H52B 109.5
H52A C52 H52B 109.5
C51 C52 H52C 109.5
H52A C52 H52C 109.5
H52B C52 H52C 109.5
C51 C53 H53A 109.5
C51 C53 H53B 109.5
H53A C53 H53B 109.5
C51 C53 H53C 109.5
H53A C53 H53C 109.5
H53B C53 H53C 109.5
S2 C54 Ir2 177.6(15)

loop_
_geom_bond_atom_site_label_1
_geom_bond_atom_site_label_2
_geom_bond_distance
Ir1 C27 1.818(12)
Ir1 N1 2.038(11)
Ir1 P2 2.290(3)
Ir1 P1 2.298(3)
P1 C6 1.809(14)
P1 C15 1.852(16)
P1 C18 1.863(12)
P2 C24 1.807(17)
P2 C21 1.811(14)
P2 C13 1.820(12)
N1 C1 1.406(16)
N1 C8 1.417(15)
S1 C27 1.598(14)
C1 C2 1.398(18)
C1 C6 1.424(18)
C2 C3 1.39(2)
C2 H2 0.9300
C3 C4 1.43(2)
C3 H3 0.9300
C4 C5 1.39(2)
C4 C7 1.49(2)
C5 C6 1.354(19)
C5 H5 0.9300
C7 H7A 0.9600
C7 H7B 0.9600
C7 H7C 0.9600
C8 C13 1.389(16)
C8 C9 1.421(17)
C9 C10 1.36(2)
C9 H9 0.9300
C10 C11 1.41(2)
C10 H10 0.9300
C11 C12 1.362(18)
C11 C14 1.52(2)
C12 C13 1.397(18)
C12 H12 0.9300
C14 H14A 0.9600
C14 H14B 0.9600
C14 H14C 0.9600
C15 C16 1.52(3)
C15 C17 1.55(3)
C15 H15 0.9800
C16 H16A 0.9600
C16 H16B 0.9600
C16 H16C 0.9600
C17 H17A 0.9600
C17 H17B 0.9600
C17 H17C 0.9600
C18 C19 1.40(3)
C18 C20 1.58(2)
C18 H18 0.9800
C19 H19A 0.9600
C19 H19B 0.9600
C19 H19C 0.9600
C20 H20A 0.9600
C20 H20B 0.9600
C20 H20C 0.9600
C21 C23 1.488(17)
C21 C22 1.50(3)
C21 H21 0.9800
C22 H22A 0.9600
C22 H22B 0.9600
C22 H22C 0.9600
C23 H23A 0.9600
C23 H23B 0.9600
C23 H23C 0.9600
C24 C25 1.52(3)
C24 C26 1.53(3)
C24 H24 0.9800
C25 H25A 0.9600
C25 H25B 0.9600
C25 H25C 0.9600
C26 H26A 0.9600
C26 H26B 0.9600
C26 H26C 0.9600
Ir2 C54 1.832(16)
Ir2 N2 2.071(12)
Ir2 P4 2.292(3)
Ir2 P3 2.297(3)
P3 C45 1.816(14)
P3 C33 1.817(14)
P3 C42 1.876(13)
P4 C51 1.826(14)
P4 C40 1.832(13)
P4 C48 1.851(16)
N2 C35 1.399(17)
N2 C28 1.409(16)
S2 C54 1.541(17)
C28 C29 1.357(19)
C28 C33 1.406(16)
C29 C30 1.42(2)
C29 H29 0.9300
C30 C31 1.40(2)
C30 H30 0.9300
C31 C32 1.38(2)
C31 C34 1.52(2)
C32 C33 1.407(17)
C32 H32 0.9300
C34 H34A 0.9600
C34 H34B 0.9600
C34 H34C 0.9600
C35 C40 1.426(17)
C35 C36 1.435(18)
C36 C37 1.35(2)
C36 H36 0.9300
C37 C38 1.413(19)
C37 H37 0.9300
C38 C39 1.37(2)
C38 C41 1.49(2)
C39 C40 1.388(19)
C39 H39 0.9300
C41 H41A 0.9600
C41 H41B 0.9600
C41 H41C 0.9600
C42 C43 1.53(3)
C42 C44 1.58(2)
C42 H42 0.9800
C43 H43A 0.9600
C43 H43B 0.9600
C43 H43C 0.9600
C44 H44A 0.9600
C44 H44B 0.9600
C44 H44C 0.9600
C45 C46 1.52(3)
C45 C47 1.53(2)
C45 H45 0.9800
C46 H46A 0.9600
C46 H46B 0.9600
C46 H46C 0.9600
C47 H47A 0.9600
C47 H47B 0.9600
C47 H47C 0.9600
C48 C49 1.44(3)
C48 C50 1.53(3)
C48 H48 0.9800
C49 H49A 0.9600
C49 H49B 0.9600
C49 H49C 0.9600
C50 H50A 0.9600
C50 H50B 0.9600
C50 H50C 0.9600
C51 C52 1.52(3)
C51 C53 1.53(3)
C51 H51 0.9800
C52 H52A 0.9600
C52 H52B 0.9600
C52 H52C 0.9600
C53 H53A 0.9600
C53 H53B 0.9600
C53 H53C 0.9600
